data_8104484
loop_
_publ_author_name
'Mak, T.C.W.'

_publ_section_title
;
 Crystal structure of molybdenum hexacarbonyl
;
_journal_name_full 'Zeitschrift fuer Kristallographie (149,1979-)'
_journal_page_first 277
_journal_page_last 281
_journal_volume 166
_journal_year 1984
_chemical_formula_sum 'C6 Mo O6'
_chemical_name_systematic 'Mo (C O)6'
_space_group_IT_number 62
_symmetry_space_group_name_Hall '-P 2ac 2n'
_symmetry_space_group_name_H-M 'P n m a'
_cell_angle_alpha 90
_cell_angle_beta 90
_cell_angle_gamma 90
_cell_formula_units_Z 4
_cell_length_a 12.019
_cell_length_b 11.415
_cell_length_c 6.488
_cell_volume 890.133
_citation_journal_id_ASTM ZEKRDZ
_cod_data_source_file Mak_ZEKRDZ_1984_1908.cif
_cod_data_source_block C6Mo1O6
_cod_original_cell_volume 890.1334
_cod_original_formula_sum 'C6 Mo1 O6'
_cod_database_code 8104484

loop_
_symmetry_equiv_pos_as_xyz
x,y,z
-x+1/2,-y,z+1/2
x+1/2,-y+1/2,-z+1/2
-x,y+1/2,-z
-x,-y,-z
x-1/2,y,-z-1/2
-x-1/2,y-1/2,z-1/2
x,-y-1/2,z

loop_
_atom_site_label
_atom_site_type_symbol
_atom_site_fract_x
_atom_site_fract_y
_atom_site_fract_z
_atom_site_occupancy
_atom_site_U_iso_or_equiv
C2 C+2 0.0324 0.25 -0.2009 1 0.0
O1 O-2 0.273 0.25 0.4727 1 0.0
Mo1 Mo 0.12705 0.25 0.06413 1 0.0
O4 O-2 0.2808 0.4491 -0.1303 1 0.0
C1 C+2 0.2214 0.25 0.3302 1 0.0
O2 O-2 -0.0177 0.25 -0.3464 1 0.0
O3 O-2 -0.0305 0.4465 0.2546 1 0.0
C3 C+2 0.0257 0.3768 0.188 1 0.0
C4 C+2 0.2266 0.3779 -0.0602 1 0.0
